data_4002858
loop_
_publ_author_name
'Kitagawa, Daichi'
'Kawasaki, Kaito'
'Tanaka, Rika'
'Kobatake, Seiya'

_publ_section_title
;
 Mechanical Behavior of Molecular Crystals Induced by Combination of
 Photochromic Reaction and Reversible Single-Crystal-to-Single-Crystal
 Phase Transition
;
_journal_issue 17
_journal_name_full 'Chemistry of Materials'
_journal_page_first 7524
_journal_paper_doi 10.1021/acs.chemmater.7b02558
_journal_volume 29
_journal_year 2017
_chemical_formula_moiety 'C43 H50 F6 O2 S2'
_chemical_formula_sum 'C43 H50 F6 O2 S2'
_chemical_formula_weight 776.95
_chemical_name_systematic
; 
 '1,2-Bis(2-methyl-5-(4-octyloxyphenyl)-3-thienyl)perfluorocyclopentene' 
;
_space_group_IT_number 2
_symmetry_cell_setting triclinic
_symmetry_Int_Tables_number 2
_symmetry_space_group_name_Hall '-P 1'
_symmetry_space_group_name_H-M 'P -1'
_atom_sites_solution_hydrogens geom
_atom_sites_solution_primary direct
_atom_sites_solution_secondary difmap
_audit_creation_method SHELXL-97
_cell_angle_alpha 107.797(5)
_cell_angle_beta 90.469(11)
_cell_angle_gamma 100.043(10)
_cell_formula_units_Z 2
_cell_length_a 6.193(5)
_cell_length_b 17.569(14)
_cell_length_c 19.605(15)
_cell_measurement_reflns_used 3923
_cell_measurement_temperature 273(2)
_cell_measurement_theta_max 27.46
_cell_measurement_theta_min 2.15
_cell_volume 1996(3)
_computing_cell_refinement 'CrystalClear (Rigaku Inc., 2007)'
_computing_data_collection 'CrystalClear (Rigaku Inc., 2007)'
_computing_data_reduction 'CrystalClear (Rigaku Inc., 2007)'
_computing_structure_refinement 'SHELXL-97 (Sheldrick, 1997)'
_computing_structure_solution 'SHELXS-97 (Sheldrick, 1990)'
_diffrn_ambient_temperature 273(2)
_diffrn_detector_area_resol_mean 7.314
_diffrn_measured_fraction_theta_full 0.979
_diffrn_measured_fraction_theta_max 0.979
_diffrn_measurement_device_type 'Rigaku Mercury70'
_diffrn_measurement_method \w
_diffrn_radiation_monochromator graphite
_diffrn_radiation_source 'fine-focus sealed tube'
_diffrn_radiation_type MoK\a
_diffrn_radiation_wavelength 0.71075
_diffrn_reflns_av_R_equivalents 0.0602
_diffrn_reflns_av_sigmaI/netI 0.0541
_diffrn_reflns_limit_h_max 8
_diffrn_reflns_limit_h_min -4
_diffrn_reflns_limit_k_max 22
_diffrn_reflns_limit_k_min -22
_diffrn_reflns_limit_l_max 24
_diffrn_reflns_limit_l_min -25
_diffrn_reflns_number 23214
_diffrn_reflns_theta_full 27.58
_diffrn_reflns_theta_max 27.58
_diffrn_reflns_theta_min 2.15
_exptl_absorpt_coefficient_mu 0.197
_exptl_absorpt_correction_T_max 1.000
_exptl_absorpt_correction_T_min 0.7489
_exptl_absorpt_correction_type multi-scan
_exptl_absorpt_process_details
;
 Higashi, T. (1995). Program for Absorption Correction.
    Rigaku Corporation, Tokyo, Japan.
;
_exptl_crystal_colour colorless
_exptl_crystal_density_diffrn 1.293
_exptl_crystal_density_method 'not measured'
_exptl_crystal_description block
_exptl_crystal_F_000 820
_exptl_crystal_size_max 0.48
_exptl_crystal_size_mid 0.09
_exptl_crystal_size_min 0.06
_refine_diff_density_max 0.333
_refine_diff_density_min -0.301
_refine_diff_density_rms 0.046
_refine_ls_extinction_method none
_refine_ls_goodness_of_fit_ref 1.064
_refine_ls_hydrogen_treatment constr
_refine_ls_matrix_type full
_refine_ls_number_parameters 564
_refine_ls_number_reflns 9015
_refine_ls_number_restraints 20
_refine_ls_restrained_S_all 1.065
_refine_ls_R_factor_all 0.1192
_refine_ls_R_factor_gt 0.0763
_refine_ls_shift/su_max 0.001
_refine_ls_shift/su_mean 0.000
_refine_ls_structure_factor_coef Fsqd
_refine_ls_weighting_details 'calc w=1/[\s^2^(Fo^2^)+(0.0970P)^2^+0.6641P] where P=(Fo^2^+2Fc^2^)/3'
_refine_ls_weighting_scheme calc
_refine_ls_wR_factor_gt 0.1859
_refine_ls_wR_factor_ref 0.2223
_reflns_number_gt 5628
_reflns_number_total 9015
_reflns_threshold_expression >2sigma(I)
_cod_data_source_file cm7b02558_si_003.cif
_cod_data_source_block Diarylethene1a_0
_cod_depositor_comments
;
The following automatic conversions were performed:

'_exptl_absorpt_correction_type' value 'Multi-scan' changed to
'multi-scan' according to
/home/data/users/saulius/crontab/automatic-downloads/current/ACS/lib/dictionaries/cif_core.dic
dictionary named 'cif_core.dic' version 2.4.2 from 2011-04-26.

Automatic conversion script
Id: cif_fix_values 4973 2017-02-22 13:04:09Z antanas 
;
_cod_database_code 4002858

loop_
_symmetry_equiv_pos_as_xyz
'x, y, z'
'-x, -y, -z'

loop_
_atom_site_label
_atom_site_type_symbol
_atom_site_fract_x
_atom_site_fract_y
_atom_site_fract_z
_atom_site_U_iso_or_equiv
_atom_site_adp_type
_atom_site_occupancy
_atom_site_symmetry_multiplicity
_atom_site_calc_flag
_atom_site_refinement_flags
_atom_site_disorder_assembly
_atom_site_disorder_group
S1 S 0.22431(12) 0.38145(5) 0.35274(4) 0.0629(2) Uani 1 1 d . . .
S2 S 0.30035(12) 0.46471(6) 0.67746(5) 0.0721(3) Uani 1 1 d . A .
F1 F 0.324(3) 0.1225(7) 0.3616(6) 0.095(3) Uani 0.42(2) 1 d PD A 1
F2 F 0.045(2) 0.1025(12) 0.4223(10) 0.102(4) Uani 0.42(2) 1 d PD A 1
F3 F 0.583(3) 0.1015(15) 0.4501(7) 0.156(8) Uani 0.42(2) 1 d PD A 1
F4 F 0.288(4) 0.0442(7) 0.4890(10) 0.147(9) Uani 0.42(2) 1 d PD A 1
F5 F 0.626(4) 0.1945(13) 0.5699(14) 0.192(11) Uani 0.42(2) 1 d PD A 1
F6 F 0.317(5) 0.1646(17) 0.5980(12) 0.183(9) Uani 0.42(2) 1 d PD A 1
C21 C 0.252(3) 0.1383(13) 0.4276(9) 0.085(9) Uani 0.42(2) 1 d PD A 1
C22 C 0.394(3) 0.1124(11) 0.4764(10) 0.117(8) Uani 0.42(2) 1 d PD A 1
C23 C 0.417(3) 0.1857(11) 0.5444(9) 0.106(10) Uani 0.42(2) 1 d PD A 1
F1B F 0.437(3) 0.1337(8) 0.3831(8) 0.132(4) Uani 0.58(2) 1 d PD A 2
F2B F 0.097(3) 0.1034(8) 0.3950(9) 0.126(5) Uani 0.58(2) 1 d PD A 2
F3B F 0.461(3) 0.0578(5) 0.4716(6) 0.153(6) Uani 0.58(2) 1 d PD A 2
F4B F 0.144(3) 0.0781(10) 0.5104(5) 0.161(5) Uani 0.58(2) 1 d PD A 2
F5B F 0.6575(11) 0.2007(7) 0.5549(6) 0.089(2) Uani 0.58(2) 1 d PD A 2
F6B F 0.3785(19) 0.1783(9) 0.6147(5) 0.106(3) Uani 0.58(2) 1 d PD A 2
C21B C 0.284(3) 0.1473(10) 0.4312(6) 0.077(5) Uani 0.58(2) 1 d PD A 2
C22B C 0.338(3) 0.1122(6) 0.4903(7) 0.096(4) Uani 0.58(2) 1 d PD A 2
C23B C 0.4383(19) 0.1868(5) 0.5523(6) 0.079(5) Uani 0.58(2) 1 d PD A 2
O1 O -0.6021(4) 0.23687(15) 0.09975(13) 0.0801(7) Uani 1 1 d . . .
O2 O 1.0243(3) 0.59766(14) 0.95713(11) 0.0676(6) Uani 1 1 d . A .
C1 C 0.5609(5) 0.3919(2) 0.45180(19) 0.0696(8) Uani 1 1 d . . .
H1A H 0.6472 0.3530 0.4559 0.104 Uiso 1 1 calc R . .
H1B H 0.5408 0.4267 0.4988 0.104 Uiso 1 1 calc R . .
H1C H 0.6353 0.4242 0.4244 0.104 Uiso 1 1 calc R . .
C2 C 0.3429(4) 0.34850(18) 0.41502(16) 0.0579(7) Uani 1 1 d . . .
C3 C 0.2172(5) 0.27915(18) 0.42038(16) 0.0586(7) Uani 1 1 d . A .
C4 C 0.0266(5) 0.25287(19) 0.37275(16) 0.0605(7) Uani 1 1 d . . .
H4 H -0.0752 0.2060 0.3694 0.073 Uiso 1 1 calc R . .
C5 C 0.0055(4) 0.30173(18) 0.33262(15) 0.0560(7) Uani 1 1 d . . .
C6 C -0.1623(4) 0.28891(18) 0.27498(16) 0.0569(7) Uani 1 1 d . . .
C7 C -0.3637(5) 0.2402(2) 0.27190(17) 0.0686(8) Uani 1 1 d . . .
H7 H -0.3980 0.2191 0.3094 0.082 Uiso 1 1 calc R . .
C8 C -0.5165(5) 0.2215(2) 0.21502(18) 0.0705(8) Uani 1 1 d . . .
H8 H -0.6517 0.1884 0.2144 0.085 Uiso 1 1 calc R . .
C9 C -0.4676(5) 0.25213(19) 0.15930(17) 0.0630(8) Uani 1 1 d . . .
C10 C -0.2702(5) 0.3024(2) 0.16201(19) 0.0725(9) Uani 1 1 d . . .
H10 H -0.2378 0.3241 0.1248 0.087 Uiso 1 1 calc R . .
C11 C -0.1194(5) 0.3210(2) 0.21911(18) 0.0658(8) Uani 1 1 d . . .
H11 H 0.0135 0.3556 0.2203 0.079 Uiso 1 1 calc R . .
C12 C -0.8024(5) 0.1817(2) 0.0906(2) 0.0766(9) Uani 1 1 d . . .
H12A H -0.8930 0.2004 0.1302 0.092 Uiso 1 1 calc R . .
H12B H -0.7753 0.1286 0.0895 0.092 Uiso 1 1 calc R . .
C13 C -0.9174(6) 0.1762(2) 0.0213(2) 0.0872(11) Uani 1 1 d . . .
H13A H -0.9485 0.2292 0.0239 0.105 Uiso 1 1 calc R . .
H13B H -0.8209 0.1610 -0.0174 0.105 Uiso 1 1 calc R . .
C14 C -1.1275(6) 0.1153(2) 0.0047(2) 0.0906(11) Uani 1 1 d . . .
H14A H -1.2238 0.1310 0.0432 0.109 Uiso 1 1 calc R . .
H14B H -1.0958 0.0627 0.0031 0.109 Uiso 1 1 calc R . .
C15 C -1.2470(7) 0.1071(3) -0.0657(2) 0.1039(14) Uani 1 1 d . . .
H15A H -1.2842 0.1592 -0.0633 0.125 Uiso 1 1 calc R . .
H15B H -1.1482 0.0938 -0.1040 0.125 Uiso 1 1 calc R . .
C16 C -1.4508(7) 0.0442(3) -0.0841(3) 0.1100(15) Uani 1 1 d . . .
H16A H -1.4133 -0.0074 -0.0850 0.132 Uiso 1 1 calc R . .
H16B H -1.5499 0.0583 -0.0461 0.132 Uiso 1 1 calc R . .
C17 C -1.5696(9) 0.0331(3) -0.1533(3) 0.132(2) Uani 1 1 d . . .
H17A H -1.4729 0.0171 -0.1918 0.158 Uiso 1 1 calc R . .
H17B H -1.6044 0.0849 -0.1532 0.158 Uiso 1 1 calc R . .
C18 C -1.7805(9) -0.0298(4) -0.1691(3) 0.145(2) Uani 1 1 d . . .
H18A H -1.7463 -0.0813 -0.1679 0.174 Uiso 1 1 calc R . .
H18B H -1.8788 -0.0130 -0.1314 0.174 Uiso 1 1 calc R . .
C19 C -1.8929(11) -0.0421(4) -0.2375(4) 0.182(3) Uani 1 1 d . . .
H19A H -1.7871 -0.0412 -0.2729 0.273 Uiso 1 1 calc R . .
H19B H -1.9751 0.0005 -0.2333 0.273 Uiso 1 1 calc R . .
H19C H -1.9912 -0.0938 -0.2517 0.273 Uiso 1 1 calc R . .
C20 C 0.2792(5) 0.23203(19) 0.46466(17) 0.0637(8) Uani 1 1 d . . .
C24 C 0.3561(5) 0.2555(2) 0.53381(18) 0.0664(8) Uani 1 1 d . A .
C25 C 0.0286(5) 0.3826(3) 0.5565(2) 0.0869(11) Uani 1 1 d . . .
H25A H -0.0484 0.3275 0.5373 0.130 Uiso 1 1 calc R . .
H25B H 0.0703 0.4038 0.5179 0.130 Uiso 1 1 calc R . .
H25C H -0.0654 0.4151 0.5863 0.130 Uiso 1 1 calc R . .
C26 C 0.2293(5) 0.3850(2) 0.60026(17) 0.0681(8) Uani 1 1 d . A .
C27 C 0.3710(5) 0.3317(2) 0.59173(16) 0.0634(8) Uani 1 1 d . . .
C28 C 0.5331(5) 0.3569(2) 0.65014(16) 0.0639(8) Uani 1 1 d . A .
H28 H 0.6403 0.3268 0.6531 0.077 Uiso 1 1 calc R . .
C29 C 0.5200(4) 0.4268(2) 0.70016(16) 0.0617(7) Uani 1 1 d . . .
C30 C 0.6552(4) 0.46993(19) 0.76683(15) 0.0587(7) Uani 1 1 d . A .
C31 C 0.8349(5) 0.4417(2) 0.78596(17) 0.0659(8) Uani 1 1 d . . .
H31 H 0.8709 0.3942 0.7555 0.079 Uiso 1 1 calc R A .
C32 C 0.9609(5) 0.4819(2) 0.84859(17) 0.0644(8) Uani 1 1 d . A .
H32 H 1.0806 0.4617 0.8601 0.077 Uiso 1 1 calc R . .
C33 C 0.9104(4) 0.55193(19) 0.89426(16) 0.0588(7) Uani 1 1 d . . .
C34 C 0.7321(5) 0.5813(2) 0.87659(17) 0.0635(7) Uani 1 1 d . A .
H34 H 0.6958 0.6285 0.9075 0.076 Uiso 1 1 calc R . .
C35 C 0.6092(5) 0.5410(2) 0.81382(17) 0.0641(8) Uani 1 1 d . . .
H35 H 0.4909 0.5619 0.8023 0.077 Uiso 1 1 calc R A .
C36 C 1.2207(4) 0.5771(2) 0.97814(16) 0.0633(7) Uani 1 1 d . . .
H36A H 1.3168 0.5676 0.9388 0.076 Uiso 1 1 calc R A .
H36B H 1.1876 0.5283 0.9923 0.076 Uiso 1 1 calc R . .
C37 C 1.3279(6) 0.6477(2) 1.04004(19) 0.0775(9) Uani 1 1 d . A .
H37A H 1.3689 0.6943 1.0231 0.093 Uiso 1 1 calc R . .
H37B H 1.2199 0.6607 1.0753 0.093 Uiso 1 1 calc R . .
C38 C 1.5262(5) 0.6367(2) 1.07689(18) 0.0774(9) Uani 1 1 d . . .
H38A H 1.6363 0.6233 1.0425 0.093 Uiso 1 1 calc R A .
H38B H 1.4872 0.5921 1.0966 0.093 Uiso 1 1 calc R . .
C39 C 1.6211(7) 0.7152(3) 1.1377(2) 0.1055(14) Uani 1 1 d . A .
H39A H 1.6567 0.7587 1.1164 0.127 Uiso 1 1 calc R . .
H39B H 1.5053 0.7285 1.1698 0.127 Uiso 1 1 calc R . .
C40 C 1.8126(7) 0.7164(3) 1.1808(3) 0.1065(14) Uani 1 1 d . . .
H40A H 1.9231 0.6957 1.1491 0.128 Uiso 1 1 calc R A .
H40B H 1.7724 0.6800 1.2090 0.128 Uiso 1 1 calc R . .
C41 C 1.9115(9) 0.8001(3) 1.2308(3) 0.1235(17) Uani 1 1 d . A .
H41A H 1.9476 0.8359 1.2018 0.148 Uiso 1 1 calc R . .
H41B H 1.7984 0.8201 1.2616 0.148 Uiso 1 1 calc R . .
C42 C 2.1045(10) 0.8086(4) 1.2763(4) 0.158(2) Uani 1 1 d . . .
H42A H 2.2182 0.7875 1.2464 0.190 Uiso 1 1 calc R A .
H42B H 2.0688 0.7757 1.3078 0.190 Uiso 1 1 calc R . .
C43 C 2.1917(12) 0.8929(4) 1.3203(4) 0.178(3) Uani 1 1 d . A .
H43A H 2.0961 0.9098 1.3581 0.267 Uiso 1 1 calc R . .
H43B H 2.2001 0.9279 1.2908 0.267 Uiso 1 1 calc R . .
H43C H 2.3357 0.8962 1.3407 0.267 Uiso 1 1 calc R . .

loop_
_atom_site_aniso_label
_atom_site_aniso_U_11
_atom_site_aniso_U_22
_atom_site_aniso_U_33
_atom_site_aniso_U_23
_atom_site_aniso_U_13
_atom_site_aniso_U_12
S1 0.0611(4) 0.0646(5) 0.0661(5) 0.0287(4) -0.0099(3) 0.0052(3)
S2 0.0578(4) 0.0956(7) 0.0602(5) 0.0187(5) -0.0012(3) 0.0175(4)
F1 0.142(8) 0.069(4) 0.070(5) 0.014(3) -0.002(5) 0.025(5)
F2 0.089(5) 0.084(5) 0.129(11) 0.046(7) -0.023(5) -0.019(3)
F3 0.144(9) 0.194(16) 0.123(7) 0.002(8) -0.029(6) 0.100(9)
F4 0.23(2) 0.072(6) 0.135(10) 0.061(7) -0.074(13) -0.019(11)
F5 0.25(2) 0.106(10) 0.202(18) 0.025(11) -0.125(16) 0.046(12)
F6 0.31(2) 0.160(16) 0.129(12) 0.101(13) 0.042(14) 0.061(16)
C21 0.095(11) 0.047(8) 0.102(18) 0.020(9) -0.036(11) -0.010(8)
C22 0.152(17) 0.098(15) 0.110(14) 0.046(11) -0.027(11) 0.023(12)
C23 0.106(13) 0.145(19) 0.052(9) 0.026(10) -0.021(8) -0.003(11)
F1B 0.205(11) 0.101(5) 0.121(7) 0.054(6) 0.045(8) 0.072(7)
F2B 0.173(11) 0.062(3) 0.127(9) 0.032(5) -0.077(8) -0.020(6)
F3B 0.251(13) 0.077(7) 0.131(7) 0.026(4) -0.067(9) 0.050(8)
F4B 0.223(10) 0.110(7) 0.132(6) 0.070(5) -0.049(6) -0.065(7)
F5B 0.085(4) 0.077(4) 0.107(4) 0.029(3) -0.022(3) 0.025(3)
F6B 0.149(5) 0.098(4) 0.083(4) 0.060(4) -0.025(4) 0.003(4)
C21B 0.100(8) 0.072(9) 0.055(7) 0.027(6) -0.029(6) -0.007(6)
C22B 0.154(9) 0.047(6) 0.081(6) 0.027(5) -0.050(6) -0.007(5)
C23B 0.122(11) 0.055(5) 0.069(7) 0.036(5) -0.042(7) 0.010(5)
O1 0.0741(13) 0.0885(16) 0.0778(16) 0.0306(14) -0.0285(11) 0.0081(12)
O2 0.0664(11) 0.0763(14) 0.0540(12) 0.0123(11) -0.0074(9) 0.0127(10)
C1 0.0596(16) 0.076(2) 0.070(2) 0.0246(18) -0.0129(14) 0.0035(14)
C2 0.0576(14) 0.0594(17) 0.0560(17) 0.0183(15) -0.0061(12) 0.0092(13)
C3 0.0644(15) 0.0574(17) 0.0538(16) 0.0208(14) -0.0086(13) 0.0052(13)
C4 0.0659(16) 0.0594(17) 0.0533(16) 0.0200(15) -0.0088(13) -0.0001(13)
C5 0.0548(14) 0.0587(17) 0.0526(16) 0.0163(14) -0.0056(12) 0.0081(12)
C6 0.0546(14) 0.0595(17) 0.0563(17) 0.0170(14) -0.0046(12) 0.0121(12)
C7 0.0634(16) 0.083(2) 0.0588(18) 0.0267(18) -0.0051(14) 0.0034(15)
C8 0.0553(15) 0.082(2) 0.070(2) 0.0238(19) -0.0114(14) 0.0025(15)
C9 0.0613(16) 0.0646(18) 0.0634(19) 0.0187(16) -0.0130(14) 0.0153(14)
C10 0.0706(18) 0.086(2) 0.069(2) 0.0378(19) -0.0116(15) 0.0117(16)
C11 0.0577(15) 0.072(2) 0.070(2) 0.0315(17) -0.0076(14) 0.0017(14)
C12 0.0691(18) 0.074(2) 0.079(2) 0.0130(19) -0.0210(16) 0.0143(16)
C13 0.088(2) 0.082(2) 0.082(2) 0.014(2) -0.0306(19) 0.0137(19)
C14 0.090(2) 0.084(3) 0.087(3) 0.012(2) -0.034(2) 0.014(2)
C15 0.109(3) 0.092(3) 0.096(3) 0.012(2) -0.047(2) 0.014(2)
C16 0.104(3) 0.088(3) 0.119(4) 0.007(3) -0.050(3) 0.019(2)
C17 0.139(4) 0.113(4) 0.117(4) 0.001(3) -0.072(3) 0.020(3)
C18 0.146(4) 0.123(4) 0.137(5) 0.003(4) -0.063(4) 0.019(4)
C19 0.205(7) 0.145(5) 0.156(6) -0.002(5) -0.106(5) 0.022(5)
C20 0.0702(17) 0.0591(19) 0.0606(18) 0.0232(16) -0.0129(14) 0.0010(14)
C24 0.0708(17) 0.071(2) 0.0624(19) 0.0346(18) -0.0130(14) 0.0034(15)
C25 0.0576(17) 0.128(3) 0.071(2) 0.023(2) -0.0063(15) 0.0213(19)
C26 0.0519(14) 0.092(2) 0.0614(19) 0.0298(18) -0.0010(13) 0.0067(15)
C27 0.0652(16) 0.074(2) 0.0500(16) 0.0241(16) -0.0063(13) 0.0025(14)
C28 0.0646(16) 0.074(2) 0.0541(17) 0.0242(17) -0.0096(13) 0.0094(14)
C29 0.0577(15) 0.075(2) 0.0529(17) 0.0249(16) -0.0018(13) 0.0042(14)
C30 0.0552(14) 0.0708(19) 0.0496(16) 0.0224(15) 0.0007(12) 0.0042(13)
C31 0.0650(16) 0.070(2) 0.0608(18) 0.0161(16) 0.0009(14) 0.0153(14)
C32 0.0615(16) 0.073(2) 0.0562(18) 0.0156(16) -0.0050(13) 0.0129(14)
C33 0.0577(15) 0.0679(19) 0.0485(16) 0.0182(15) 0.0031(12) 0.0057(13)
C34 0.0636(16) 0.0677(19) 0.0563(18) 0.0149(16) 0.0030(13) 0.0126(14)
C35 0.0590(15) 0.076(2) 0.0609(18) 0.0260(17) 0.0015(13) 0.0138(14)
C36 0.0603(15) 0.075(2) 0.0537(17) 0.0208(16) -0.0038(13) 0.0083(14)
C37 0.079(2) 0.087(2) 0.0595(19) 0.0154(19) -0.0126(16) 0.0102(18)
C38 0.0733(19) 0.094(3) 0.059(2) 0.0204(19) -0.0055(15) 0.0069(18)
C39 0.105(3) 0.111(3) 0.083(3) 0.005(3) -0.024(2) 0.020(3)
C40 0.099(3) 0.121(4) 0.087(3) 0.015(3) -0.012(2) 0.022(3)
C41 0.151(4) 0.110(4) 0.087(3) 0.004(3) -0.030(3) 0.017(3)
C42 0.160(5) 0.137(5) 0.157(6) 0.011(5) -0.060(4) 0.040(4)
C43 0.231(7) 0.107(4) 0.174(6) 0.031(4) -0.112(6) 0.001(4)

loop_
_atom_type_symbol
_atom_type_description
_atom_type_scat_dispersion_real
_atom_type_scat_dispersion_imag
_atom_type_scat_source
C C 0.0033 0.0016 'International Tables Vol C Tables 4.2.6.8 and 6.1.1.4'
H H 0.0000 0.0000 'International Tables Vol C Tables 4.2.6.8 and 6.1.1.4'
F F 0.0171 0.0103 'International Tables Vol C Tables 4.2.6.8 and 6.1.1.4'
O O 0.0106 0.0060 'International Tables Vol C Tables 4.2.6.8 and 6.1.1.4'
S S 0.1246 0.1234 'International Tables Vol C Tables 4.2.6.8 and 6.1.1.4'

loop_
_geom_angle_atom_site_label_1
_geom_angle_atom_site_label_2
_geom_angle_atom_site_label_3
_geom_angle
C2 S1 C5 93.01(15)
C26 S2 C29 93.07(16)
F2 C21 F1 108.1(14)
F2 C21 C22 112.8(15)
F1 C21 C22 111.3(13)
F2 C21 C20 111.2(15)
F1 C21 C20 110.4(12)
C22 C21 C20 103.0(12)
F3 C22 F4 110.6(15)
F3 C22 C21 111.6(15)
F4 C22 C21 110.6(14)
F3 C22 C23 112.3(14)
F4 C22 C23 110.8(16)
C21 C22 C23 100.5(13)
F6 C23 F5 97.4(16)
F6 C23 C24 113.2(16)
F5 C23 C24 116.2(16)
F6 C23 C22 110.8(16)
F5 C23 C22 103.4(14)
C24 C23 C22 114.3(13)
F2B C21B F1B 104.4(11)
F2B C21B C20 114.4(11)
F1B C21B C20 113.8(11)
F2B C21B C22B 108.9(11)
F1B C21B C22B 107.6(11)
C20 C21B C22B 107.5(8)
F3B C22B F4B 108.7(9)
F3B C22B C23B 113.8(10)
F4B C22B C23B 108.0(11)
F3B C22B C21B 114.3(13)
F4B C22B C21B 107.8(10)
C23B C22B C21B 103.9(8)
F6B C23B F5B 107.5(10)
F6B C23B C22B 111.1(9)
F5B C23B C22B 112.2(10)
F6B C23B C24 114.4(10)
F5B C23B C24 109.0(8)
C22B C23B C24 102.7(8)
C9 O1 C12 119.1(3)
C33 O2 C36 120.2(2)
C3 C2 C1 128.8(3)
C3 C2 S1 110.6(2)
C1 C2 S1 120.5(2)
C2 C3 C4 112.3(3)
C2 C3 C20 124.5(3)
C4 C3 C20 122.9(3)
C5 C4 C3 114.2(3)
C4 C5 C6 127.9(3)
C4 C5 S1 109.8(2)
C6 C5 S1 122.0(2)
C7 C6 C11 117.3(3)
C7 C6 C5 121.1(3)
C11 C6 C5 121.4(3)
C6 C7 C8 122.1(3)
C9 C8 C7 119.5(3)
O1 C9 C10 115.5(3)
O1 C9 C8 125.0(3)
C10 C9 C8 119.4(3)
C9 C10 C11 120.7(3)
C10 C11 C6 121.0(3)
O1 C12 C13 108.1(3)
C14 C13 C12 112.2(3)
C13 C14 C15 113.8(4)
C16 C15 C14 114.1(4)
C17 C16 C15 115.6(5)
C16 C17 C18 114.0(5)
C19 C18 C17 113.9(6)
C24 C20 C21B 110.0(5)
C24 C20 C3 130.8(3)
C21B C20 C3 118.8(4)
C24 C20 C21 112.8(6)
C3 C20 C21 116.3(6)
C20 C24 C23 105.4(8)
C20 C24 C27 132.1(3)
C23 C24 C27 122.4(7)
C20 C24 C23B 111.4(5)
C27 C24 C23B 116.5(5)
C27 C26 C25 131.4(3)
C27 C26 S2 110.7(2)
C25 C26 S2 117.9(3)
C26 C27 C28 111.5(3)
C26 C27 C24 125.9(3)
C28 C27 C24 122.4(3)
C29 C28 C27 115.1(3)
C28 C29 C30 129.9(3)
C28 C29 S2 109.6(2)
C30 C29 S2 120.4(2)
C35 C30 C31 116.9(3)
C35 C30 C29 121.3(3)
C31 C30 C29 121.8(3)
C32 C31 C30 121.7(3)
C31 C32 C33 120.0(3)
O2 C33 C32 125.4(3)
O2 C33 C34 115.1(3)
C32 C33 C34 119.4(3)
C35 C34 C33 119.9(3)
C34 C35 C30 122.0(3)
O2 C36 C37 106.5(3)
C38 C37 C36 116.4(3)
C37 C38 C39 110.2(3)
C40 C39 C38 118.6(4)
C39 C40 C41 113.7(4)
C42 C41 C40 118.5(5)
C41 C42 C43 113.7(5)

loop_
_geom_bond_atom_site_label_1
_geom_bond_atom_site_label_2
_geom_bond_distance
S1 C2 1.712(3)
S1 C5 1.716(3)
S2 C26 1.710(4)
S2 C29 1.726(3)
F1 C21 1.336(14)
F2 C21 1.312(15)
F3 C22 1.306(18)
F4 C22 1.354(19)
F5 C23 1.351(15)
F6 C23 1.341(14)
C21 C22 1.514(14)
C21 C20 1.56(2)
C22 C23 1.529(14)
C23 C24 1.415(19)
F1B C21B 1.342(11)
F2B C21B 1.338(12)
F3B C22B 1.296(17)
F4B C22B 1.360(15)
F5B C23B 1.335(11)
F6B C23B 1.323(10)
C21B C20 1.438(16)
C21B C22B 1.527(10)
C22B C23B 1.520(10)
C23B C24 1.526(9)
O1 C9 1.358(4)
O1 C12 1.408(4)
O2 C33 1.358(4)
O2 C36 1.420(3)
C1 C2 1.488(4)
C2 C3 1.360(4)
C3 C4 1.417(4)
C3 C20 1.460(4)
C4 C5 1.350(4)
C5 C6 1.467(4)
C6 C7 1.374(4)
C6 C11 1.385(4)
C7 C8 1.377(4)
C8 C9 1.372(5)
C9 C10 1.367(4)
C10 C11 1.373(4)
C12 C13 1.499(5)
C13 C14 1.496(5)
C14 C15 1.515(5)
C15 C16 1.486(6)
C16 C17 1.482(6)
C17 C18 1.519(7)
C18 C19 1.444(7)
C20 C24 1.347(4)
C24 C27 1.455(5)
C25 C26 1.492(4)
C26 C27 1.367(5)
C27 C28 1.425(4)
C28 C29 1.333(5)
C29 C30 1.463(4)
C30 C35 1.383(4)
C30 C31 1.388(4)
C31 C32 1.370(4)
C32 C33 1.370(4)
C33 C34 1.381(4)
C34 C35 1.364(4)
C36 C37 1.494(4)
C37 C38 1.491(5)
C38 C39 1.539(5)
C39 C40 1.444(6)
C40 C41 1.516(6)
C41 C42 1.444(7)
C42 C43 1.471(8)

loop_
_geom_torsion_atom_site_label_1
_geom_torsion_atom_site_label_2
_geom_torsion_atom_site_label_3
_geom_torsion_atom_site_label_4
_geom_torsion
F2 C21 C22 F3 139(2)
F1 C21 C22 F3 17(2)
C20 C21 C22 F3 -101.1(16)
F2 C21 C22 F4 15(2)
F1 C21 C22 F4 -106.5(19)
C20 C21 C22 F4 135.3(16)
F2 C21 C22 C23 -102(2)
F1 C21 C22 C23 136.4(17)
C20 C21 C22 C23 18.2(17)
F3 C22 C23 F6 -127(2)
F4 C22 C23 F6 -3(2)
C21 C22 C23 F6 114(2)
F3 C22 C23 F5 -24(2)
F4 C22 C23 F5 100(2)
C21 C22 C23 F5 -143(2)
F3 C22 C23 C24 103.4(18)
F4 C22 C23 C24 -132.4(17)
C21 C22 C23 C24 -15(2)
F2B C21B C22B F3B 91.8(17)
F1B C21B C22B F3B -20.8(17)
C20 C21B C22B F3B -143.8(12)
F2B C21B C22B F4B -29.2(17)
F1B C21B C22B F4B -141.8(14)
C20 C21B C22B F4B 95.3(13)
F2B C21B C22B C23B -143.6(16)
F1B C21B C22B C23B 103.8(16)
C20 C21B C22B C23B -19.2(17)
F3B C22B C23B F6B -92.0(16)
F4B C22B C23B F6B 28.8(13)
C21B C22B C23B F6B 143.1(12)
F3B C22B C23B F5B 28.3(16)
F4B C22B C23B F5B 149.1(12)
C21B C22B C23B F5B -96.6(15)
F3B C22B C23B C24 145.3(12)
F4B C22B C23B C24 -94.0(11)
C21B C22B C23B C24 20.3(14)
C5 S1 C2 C3 -0.5(2)
C5 S1 C2 C1 176.2(3)
C1 C2 C3 C4 -175.5(3)
S1 C2 C3 C4 0.9(3)
C1 C2 C3 C20 -1.0(5)
S1 C2 C3 C20 175.3(3)
C2 C3 C4 C5 -0.9(4)
C20 C3 C4 C5 -175.4(3)
C3 C4 C5 C6 175.1(3)
C3 C4 C5 S1 0.5(3)
C2 S1 C5 C4 0.0(2)
C2 S1 C5 C6 -175.0(2)
C4 C5 C6 C7 24.1(5)
S1 C5 C6 C7 -161.9(2)
C4 C5 C6 C11 -151.7(3)
S1 C5 C6 C11 22.4(4)
C11 C6 C7 C8 1.7(5)
C5 C6 C7 C8 -174.2(3)
C6 C7 C8 C9 0.1(5)
C12 O1 C9 C10 176.0(3)
C12 O1 C9 C8 -4.3(5)
C7 C8 C9 O1 178.6(3)
C7 C8 C9 C10 -1.7(5)
O1 C9 C10 C11 -178.9(3)
C8 C9 C10 C11 1.4(5)
C9 C10 C11 C6 0.5(5)
C7 C6 C11 C10 -2.0(5)
C5 C6 C11 C10 173.8(3)
C9 O1 C12 C13 180.0(3)
O1 C12 C13 C14 176.9(3)
C12 C13 C14 C15 -179.1(3)
C13 C14 C15 C16 177.5(4)
C14 C15 C16 C17 -178.7(4)
C15 C16 C17 C18 -178.3(4)
C16 C17 C18 C19 -178.4(5)
F2B C21B C20 C24 130.8(10)
F1B C21B C20 C24 -109.3(10)
C22B C21B C20 C24 9.7(14)
F2B C21B C20 C3 -55.0(11)
F1B C21B C20 C3 64.9(13)
C22B C21B C20 C3 -176.0(9)
F2B C21B C20 C21 17(6)
F1B C21B C20 C21 137(7)
C22B C21B C20 C21 -104(7)
C2 C3 C20 C24 48.8(5)
C4 C3 C20 C24 -137.4(4)
C2 C3 C20 C21B -124.1(8)
C4 C3 C20 C21B 49.8(8)
C2 C3 C20 C21 -131.9(7)
C4 C3 C20 C21 41.9(8)
F2 C21 C20 C24 102.6(13)
F1 C21 C20 C24 -137.4(10)
C22 C21 C20 C24 -18.5(14)
F2 C21 C20 C21B 172(8)
F1 C21 C20 C21B -68(6)
C22 C21 C20 C21B 51(6)
F2 C21 C20 C3 -76.9(14)
F1 C21 C20 C3 43.2(13)
C22 C21 C20 C3 162.1(10)
C21B C20 C24 C23 1.6(11)
C3 C20 C24 C23 -171.7(8)
C21 C20 C24 C23 9.0(10)
C21B C20 C24 C27 -175.0(7)
C3 C20 C24 C27 11.7(6)
C21 C20 C24 C27 -167.6(7)
C21B C20 C24 C23B 4.1(9)
C3 C20 C24 C23B -169.2(6)
C21 C20 C24 C23B 11.5(9)
F6 C23 C24 C20 -123.7(17)
F5 C23 C24 C20 124.7(17)
C22 C23 C24 C20 4.3(16)
F6 C23 C24 C27 53.3(19)
F5 C23 C24 C27 -58.3(18)
C22 C23 C24 C27 -178.6(11)
F6 C23 C24 C23B 78(10)
F5 C23 C24 C23B -34(9)
C22 C23 C24 C23B -154(11)
F6B C23B C24 C20 -136.5(8)
F5B C23B C24 C20 103.2(8)
C22B C23B C24 C20 -16.0(11)
F6B C23B C24 C23 -114(10)
F5B C23B C24 C23 126(10)
C22B C23B C24 C23 6(9)
F6B C23B C24 C27 42.8(10)
F5B C23B C24 C27 -77.5(9)
C22B C23B C24 C27 163.3(8)
C29 S2 C26 C27 -0.8(3)
C29 S2 C26 C25 176.9(3)
C25 C26 C27 C28 -176.0(3)
S2 C26 C27 C28 1.3(3)
C25 C26 C27 C24 0.1(6)
S2 C26 C27 C24 177.4(3)
C20 C24 C27 C26 31.3(6)
C23 C24 C27 C26 -144.8(9)
C23B C24 C27 C26 -147.8(6)
C20 C24 C27 C28 -153.0(3)
C23 C24 C27 C28 30.9(10)
C23B C24 C27 C28 27.9(7)
C26 C27 C28 C29 -1.4(4)
C24 C27 C28 C29 -177.6(3)
C27 C28 C29 C30 179.2(3)
C27 C28 C29 S2 0.8(3)
C26 S2 C29 C28 0.0(3)
C26 S2 C29 C30 -178.6(2)
C28 C29 C30 C35 -177.2(3)
S2 C29 C30 C35 1.1(4)
C28 C29 C30 C31 2.8(5)
S2 C29 C30 C31 -178.9(2)
C35 C30 C31 C32 0.3(5)
C29 C30 C31 C32 -179.7(3)
C30 C31 C32 C33 0.1(5)
C36 O2 C33 C32 4.1(4)
C36 O2 C33 C34 -175.0(3)
C31 C32 C33 O2 -179.0(3)
C31 C32 C33 C34 0.1(5)
O2 C33 C34 C35 178.6(3)
C32 C33 C34 C35 -0.6(5)
C33 C34 C35 C30 1.0(5)
C31 C30 C35 C34 -0.8(4)
C29 C30 C35 C34 179.2(3)
C33 O2 C36 C37 168.3(3)
O2 C36 C37 C38 173.5(3)
C36 C37 C38 C39 178.3(3)
C37 C38 C39 C40 179.0(4)
C38 C39 C40 C41 171.0(4)
C39 C40 C41 C42 -179.7(6)
C40 C41 C42 C43 177.5(6)
